data_7029876
loop_
_publ_author_name
'Khalimon, Andrey Y.'
'McLeod, Nicolas A.'
'Ignatov, Stanislav K.'
'Okhapkin, Andrey I.'
'Kuzmina, Lyudmila G.'
'Howard, Judith A. K.'
'Nikonov, Georgii I.'

_publ_section_title
;
 Multiple coupling of silanes with imido complexes of Mo.
;
_journal_issue 22
_journal_name_full 'Dalton transactions (Cambridge, England : 2003)'
_journal_page_first 8446
_journal_page_last 8453
_journal_paper_doi 10.1039/c4dt00154k
_journal_volume 43
_journal_year 2014
_chemical_formula_moiety 'C32 H56 Mo N2 P2 Si3'
_chemical_formula_sum 'C32 H56 Mo N2 P2 Si3'
_chemical_formula_weight 710.94
_chemical_name_systematic
;
 ? 
;
_space_group_crystal_system monoclinic
_space_group_IT_number 14
_space_group_name_Hall '-P 2yn'
_space_group_name_H-M_alt 'P 1 21/n 1'
_symmetry_space_group_name_Hall '-P 2yn'
_symmetry_space_group_name_H-M 'P 1 21/n 1'
_atom_sites_solution_hydrogens geom
_atom_sites_solution_primary direct
_atom_sites_solution_secondary difmap
_audit_creation_date 2014-02-28
_audit_creation_method
;
Olex2 1.2
(compiled 2014.02.17 svn.r2891 for OlexSys, GUI svn.r4773)
;
_cell_angle_alpha 90.00
_cell_angle_beta 100.687(14)
_cell_angle_gamma 90.00
_cell_formula_units_Z 4
_cell_length_a 10.893(3)
_cell_length_b 22.133(7)
_cell_length_c 15.524(5)
_cell_measurement_temperature 123(2)
_cell_volume 3678(2)
_computing_cell_refinement 'SAINT (Bruker, 2008)'
_computing_data_collection 'APEX2 (Bruker, 2008)'
_computing_data_reduction 'SAINT (Bruker, 2008)'
_computing_molecular_graphics 'SHELXTL (Sheldrick, 2008)'
_computing_publication_material 'Olex2 (Dolomanov et al., 2009)'
_computing_structure_refinement 'XL (Sheldrick, 2008)'
_computing_structure_solution 'SHELXS-97 (Sheldrick, 1990)'
_diffrn_ambient_temperature 123.15
_diffrn_measured_fraction_theta_full 0.981
_diffrn_measured_fraction_theta_max 0.981
_diffrn_radiation_monochromator graphite
_diffrn_radiation_type MoK\a
_diffrn_radiation_wavelength 0.71073
_diffrn_reflns_av_R_equivalents 0.4172
_diffrn_reflns_av_unetI/netI 0.4581
_diffrn_reflns_limit_h_max 14
_diffrn_reflns_limit_h_min -14
_diffrn_reflns_limit_k_max 28
_diffrn_reflns_limit_k_min -28
_diffrn_reflns_limit_l_max 20
_diffrn_reflns_limit_l_min -20
_diffrn_reflns_number 24037
_diffrn_reflns_theta_full 27.50
_diffrn_reflns_theta_max 27.50
_diffrn_reflns_theta_min 1.62
_diffrn_source 'fine-focus sealed tube'
_exptl_absorpt_coefficient_mu 0.565
_exptl_absorpt_correction_T_max 0.9562
_exptl_absorpt_correction_T_min 0.8858
_exptl_absorpt_correction_type multi-scan
_exptl_absorpt_process_details SADABS
_exptl_crystal_colour brown
_exptl_crystal_density_diffrn 1.284
_exptl_crystal_density_method 'not measured'
_exptl_crystal_F_000 1504
_exptl_crystal_size_max 0.22
_exptl_crystal_size_mid 0.1
_exptl_crystal_size_min 0.08
_refine_diff_density_max 0.919
_refine_diff_density_min -0.887
_refine_diff_density_rms 0.144
_refine_ls_extinction_coef 0.094(4)
_refine_ls_extinction_expression Fc^*^=kFc[1+0.001xFc^2^\l^3^/sin(2\q)]^-1/4^
_refine_ls_extinction_method SHELXL
_refine_ls_goodness_of_fit_ref 0.733
_refine_ls_hydrogen_treatment mixed
_refine_ls_matrix_type full
_refine_ls_number_parameters 362
_refine_ls_number_reflns 8295
_refine_ls_number_restraints 0
_refine_ls_restrained_S_all 0.733
_refine_ls_R_factor_all 0.3144
_refine_ls_R_factor_gt 0.0960
_refine_ls_shift/su_max 0.000
_refine_ls_shift/su_mean 0.000
_refine_ls_structure_factor_coef Fsqd
_refine_ls_weighting_details 'calc w=1/[\s^2^(Fo^2^)+(0.0000P)^2^+0.0000P] where P=(Fo^2^+2Fc^2^)/3'
_refine_ls_weighting_scheme calc
_refine_ls_wR_factor_gt 0.1983
_refine_ls_wR_factor_ref 0.2576
_reflns_number_gt 2257
_reflns_number_total 8295
_reflns_threshold_expression >2sigma(I)
_cod_data_source_file c4dt00154k2.cif
_cod_data_source_block p21n
_cod_depositor_comments 'Adding full bibliography for 7029876.cif.'
_cod_database_code 7029876
_olex2_refinement_description
;
1. Fixed Uiso
 At 1.2 times of:
  All C(H) groups
 At 1.5 times of:
  All C(H,H,H) groups
2. Others
 Fixed Sof: C4B(0.6) H4BA(0.6) H4BB(0.6) H4BC(0.6) C4BA(0.4) H4BD(0.4)
 H4BE(0.4) H4BF(0.4)
 Fixed Uiso: H3(0.0632) H1A(0.0771) H1B(0.07347) H2(0.06386)
3.a Everything fixed:
 H1A, H1B, H2
3.b Riding coordinates:
 Mo1(H), Si3(H3)
3.c Me refined with riding coordinates:
 C2A(H2AA,H2AB,H2AC), C3A(H3AA,H3AB,H3AC), C4A(H4AA,H4AB,H4AC), C2B(H2BA,H2BB,
 H2BC), C3B(H3BA,H3BB,H3BC), C4B(H4BA,H4BB,H4BC), C4BA(H4BD,H4BE,H4BF),
 C19(H19A,H19B,H19C), C20(H20A,H20B,H20C), C21(H21A,H21B,H21C), C22(H22A,H22B,
 H22C), C23(H23A,H23B,H23C), C24(H24A,H24B,H24C)
3.d Aromatic/amide H refined with riding coordinates:
 C2(H2A), C3(H3A), C4(H4), C5(H5), C6(H6), C8(H8), C9(H9), C10(H10), C11(H11),
 C12(H12), C14(H14), C15(H15), C16(H16), C17(H17), C18(H18)
;

loop_
_space_group_symop_id
_space_group_symop_operation_xyz
1 'x, y, z'
2 '-x+1/2, y+1/2, -z+1/2'
3 '-x, -y, -z'
4 'x-1/2, -y-1/2, z-1/2'

loop_
_atom_site_label
_atom_site_type_symbol
_atom_site_fract_x
_atom_site_fract_y
_atom_site_fract_z
_atom_site_U_iso_or_equiv
_atom_site_adp_type
_atom_site_occupancy
_atom_site_calc_flag
_atom_site_disorder_assembly
_atom_site_disorder_group
_atom_site_refinement_flags_posn
Mo1 Mo 0.15310(9) 0.10991(4) 0.27263(7) 0.0444(4) Uani 1 d . . .
H H 0.2498 0.1132 0.3624 0.08(4) Uiso 1 d . . R
P1 P 0.0588(3) 0.00282(13) 0.3092(2) 0.0522(9) Uani 1 d . . .
P2 P -0.0420(3) 0.12442(14) 0.1585(2) 0.0525(8) Uani 1 d . . .
Si1 Si 0.0282(3) 0.14023(14) 0.3910(2) 0.0492(9) Uani 1 d . . .
Si2 Si 0.2344(3) 0.05502(13) 0.1450(2) 0.0443(8) Uani 1 d . . .
Si3 Si 0.3561(3) 0.04896(13) 0.3071(2) 0.0441(8) Uani 1 d . . .
H3 H 0.3618 -0.0053 0.3534 0.063 Uiso 1 d . . R
N1 N 0.3735(8) 0.0252(4) 0.2047(6) 0.048(2) Uani 1 d . . .
N2 N 0.2128(8) 0.1820(3) 0.2722(6) 0.046(2) Uani 1 d A . .
C1A C 0.4669(10) -0.0148(5) 0.1773(8) 0.049(3) Uani 1 d . . .
C2A C 0.4004(11) -0.0532(5) 0.1006(8) 0.057(3) Uani 1 d . . .
H2AA H 0.3369 -0.0784 0.1202 0.085 Uiso 1 calc . . R
H2AB H 0.4615 -0.0791 0.0794 0.085 Uiso 1 calc . . R
H2AC H 0.3602 -0.0266 0.0531 0.085 Uiso 1 calc . . R
C3A C 0.5227(12) -0.0545(5) 0.2503(8) 0.063(4) Uani 1 d . . .
H3AA H 0.5651 -0.0298 0.2994 0.095 Uiso 1 calc . . R
H3AB H 0.5833 -0.0816 0.2308 0.095 Uiso 1 calc . . R
H3AC H 0.4569 -0.0785 0.2693 0.095 Uiso 1 calc . . R
C4A C 0.5641(12) 0.0211(5) 0.1454(9) 0.070(4) Uani 1 d . . .
H4AA H 0.6090 0.0459 0.1934 0.105 Uiso 1 calc . . R
H4AB H 0.5247 0.0473 0.0973 0.105 Uiso 1 calc . . R
H4AC H 0.6230 -0.0062 0.1245 0.105 Uiso 1 calc . . R
C1B C 0.2485(11) 0.2460(5) 0.2805(8) 0.054(3) Uani 1 d . . .
C2B C 0.3068(17) 0.2608(6) 0.2035(10) 0.100(6) Uani 1 d A . .
H2BA H 0.2445 0.2565 0.1495 0.149 Uiso 1 calc . . R
H2BB H 0.3766 0.2332 0.2017 0.149 Uiso 1 calc . . R
H2BC H 0.3376 0.3025 0.2085 0.149 Uiso 1 calc . . R
C3B C 0.3436(16) 0.2532(7) 0.3640(10) 0.094(5) Uani 1 d A . .
H3BA H 0.3042 0.2444 0.4145 0.141 Uiso 1 calc . . R
H3BB H 0.3753 0.2947 0.3682 0.141 Uiso 1 calc . . R
H3BC H 0.4129 0.2251 0.3635 0.141 Uiso 1 calc . . R
C4B C 0.144(2) 0.2847(10) 0.2985(17) 0.068(7) Uiso 0.60 d A 1 .
H4BA H 0.1528 0.2909 0.3618 0.102 Uiso 0.60 calc A 1 R
H4BB H 0.0643 0.2647 0.2761 0.102 Uiso 0.60 calc A 1 R
H4BC H 0.1467 0.3238 0.2693 0.102 Uiso 0.60 calc A 1 R
C4BA C 0.130(4) 0.2818(17) 0.255(3) 0.075(11) Uiso 0.40 d A 2 .
H4BD H 0.1035 0.2814 0.1912 0.113 Uiso 0.40 calc A 2 R
H4BE H 0.1442 0.3236 0.2753 0.113 Uiso 0.40 calc A 2 R
H4BF H 0.0640 0.2638 0.2823 0.113 Uiso 0.40 calc A 2 R
C1 C 0.1203(12) 0.1581(5) 0.5021(9) 0.061(4) Uani 1 d . . .
C2 C 0.0564(11) 0.1757(5) 0.5698(7) 0.052(3) Uani 1 d . . .
H2A H -0.0323 0.1779 0.5591 0.062 Uiso 1 calc . . R
C3 C 0.1247(15) 0.1895(5) 0.6510(9) 0.068(4) Uani 1 d . . .
H3A H 0.0812 0.2035 0.6948 0.082 Uiso 1 calc . . R
C4 C 0.2497(14) 0.1842(5) 0.6718(9) 0.064(4) Uani 1 d . . .
H4 H 0.2927 0.1933 0.7293 0.077 Uiso 1 calc . . R
C5 C 0.3142(11) 0.1654(5) 0.6084(8) 0.060(3) Uani 1 d . . .
H5 H 0.4024 0.1608 0.6215 0.072 Uiso 1 calc . . R
C6 C 0.2490(10) 0.1537(5) 0.5262(8) 0.054(3) Uani 1 d . . .
H6 H 0.2949 0.1418 0.4826 0.065 Uiso 1 calc . . R
C7 C 0.2688(10) 0.1028(5) 0.0542(7) 0.045(3) Uani 1 d . . .
C8 C 0.1982(12) 0.1016(6) -0.0312(7) 0.060(3) Uani 1 d . . .
H8 H 0.1294 0.0745 -0.0435 0.072 Uiso 1 calc . . R
C9 C 0.2238(14) 0.1379(6) -0.0984(9) 0.070(4) Uani 1 d . . .
H9 H 0.1755 0.1348 -0.1559 0.083 Uiso 1 calc . . R
C10 C 0.3192(14) 0.1781(5) -0.0805(9) 0.065(4) Uani 1 d . . .
H10 H 0.3341 0.2053 -0.1248 0.078 Uiso 1 calc . . R
C11 C 0.3959(14) 0.1799(5) 0.0023(9) 0.066(4) Uani 1 d . . .
H11 H 0.4670 0.2055 0.0124 0.080 Uiso 1 calc . . R
C12 C 0.3692(11) 0.1454(5) 0.0681(8) 0.052(3) Uani 1 d . . .
H12 H 0.4183 0.1495 0.1251 0.062 Uiso 1 calc . . R
C13 C 0.4888(10) 0.0929(5) 0.3679(8) 0.055(3) Uani 1 d . . .
C14 C 0.5626(11) 0.1348(6) 0.3300(8) 0.058(3) Uani 1 d . . .
H14 H 0.5497 0.1377 0.2680 0.069 Uiso 1 calc . . R
C15 C 0.6473(11) 0.1695(6) 0.3764(9) 0.070(4) Uani 1 d . . .
H15 H 0.6899 0.1977 0.3462 0.084 Uiso 1 calc . . R
C16 C 0.6779(13) 0.1675(6) 0.4667(9) 0.069(4) Uani 1 d . . .
H16 H 0.7407 0.1925 0.4994 0.083 Uiso 1 calc . . R
C17 C 0.6113(12) 0.1269(6) 0.5051(9) 0.067(4) Uani 1 d . . .
H17 H 0.6288 0.1234 0.5671 0.080 Uiso 1 calc . . R
C18 C 0.5175(11) 0.0897(5) 0.4574(9) 0.060(3) Uani 1 d . . .
H18 H 0.4737 0.0622 0.4877 0.071 Uiso 1 calc . . R
C19 C 0.1086(12) -0.0167(5) 0.4222(8) 0.063(4) Uani 1 d . . .
H19A H 0.0730 -0.0559 0.4337 0.095 Uiso 1 calc . . R
H19B H 0.0802 0.0142 0.4592 0.095 Uiso 1 calc . . R
H19C H 0.2000 -0.0192 0.4357 0.095 Uiso 1 calc . . R
C20 C 0.0999(11) -0.0648(4) 0.2549(8) 0.055(3) Uani 1 d . . .
H20A H 0.0583 -0.0998 0.2753 0.083 Uiso 1 calc . . R
H20B H 0.1906 -0.0706 0.2687 0.083 Uiso 1 calc . . R
H20C H 0.0730 -0.0604 0.1914 0.083 Uiso 1 calc . . R
C21 C -0.1100(11) -0.0073(5) 0.2976(8) 0.061(3) Uani 1 d . . .
H21A H -0.1279 -0.0488 0.3135 0.092 Uiso 1 calc . . R
H21B H -0.1500 0.0004 0.2367 0.092 Uiso 1 calc . . R
H21C H -0.1426 0.0210 0.3363 0.092 Uiso 1 calc . . R
C22 C -0.1005(12) 0.0656(5) 0.0810(9) 0.066(4) Uani 1 d . . .
H22A H -0.1764 0.0798 0.0421 0.099 Uiso 1 calc . . R
H22B H -0.1199 0.0296 0.1127 0.099 Uiso 1 calc . . R
H22C H -0.0370 0.0556 0.0461 0.099 Uiso 1 calc . . R
C23 C -0.0194(12) 0.1848(5) 0.0864(9) 0.070(4) Uani 1 d . . .
H23A H -0.0955 0.1903 0.0422 0.105 Uiso 1 calc . . R
H23B H 0.0506 0.1750 0.0572 0.105 Uiso 1 calc . . R
H23C H -0.0009 0.2222 0.1202 0.105 Uiso 1 calc . . R
C24 C -0.1848(12) 0.1478(5) 0.1935(9) 0.067(4) Uani 1 d . . .
H24A H -0.2520 0.1516 0.1422 0.100 Uiso 1 calc . . R
H24B H -0.1714 0.1869 0.2235 0.100 Uiso 1 calc . . R
H24C H -0.2081 0.1176 0.2337 0.100 Uiso 1 calc . . R
H1A H -0.0749 0.0954 0.4045 0.077 Uiso 1 d . . .
H1B H -0.0375 0.2037 0.3652 0.073 Uiso 1 d . . .
H2 H 0.1654 0.0163 0.1006 0.064 Uiso 1 d . . .

loop_
_atom_site_aniso_label
_atom_site_aniso_U_11
_atom_site_aniso_U_22
_atom_site_aniso_U_33
_atom_site_aniso_U_23
_atom_site_aniso_U_13
_atom_site_aniso_U_12
Mo1 0.0413(5) 0.0455(6) 0.0463(6) -0.0004(5) 0.0084(4) -0.0004(5)
P1 0.0475(17) 0.0502(17) 0.061(2) 0.0060(16) 0.0151(17) -0.0006(14)
P2 0.0445(16) 0.060(2) 0.0515(19) -0.0026(15) 0.0057(16) 0.0014(14)
Si1 0.0423(17) 0.0560(18) 0.051(2) 0.0009(16) 0.0125(17) 0.0052(14)
Si2 0.0407(17) 0.0476(17) 0.0440(19) -0.0014(15) 0.0065(16) 0.0012(14)
Si3 0.0363(16) 0.0477(17) 0.048(2) 0.0022(15) 0.0083(15) -0.0018(13)
N1 0.041(5) 0.049(5) 0.056(6) 0.004(5) 0.012(5) 0.010(4)
N2 0.050(5) 0.029(4) 0.061(6) -0.002(4) 0.016(5) -0.004(4)
C1A 0.040(6) 0.059(7) 0.050(7) -0.009(6) 0.017(6) -0.002(5)
C2A 0.046(6) 0.066(7) 0.061(8) -0.023(6) 0.014(7) 0.002(6)
C3A 0.080(9) 0.060(7) 0.057(8) 0.009(6) 0.029(8) 0.014(7)
C4A 0.066(8) 0.073(8) 0.081(10) 0.013(7) 0.040(9) 0.013(7)
C1B 0.048(7) 0.058(7) 0.057(8) 0.005(6) 0.009(7) -0.011(6)
C2B 0.156(17) 0.066(9) 0.086(12) 0.000(8) 0.044(13) -0.041(10)
C3B 0.113(14) 0.083(11) 0.068(10) -0.010(8) -0.027(10) 0.001(9)
C1 0.061(8) 0.049(7) 0.079(10) 0.014(6) 0.029(8) 0.006(6)
C2 0.055(7) 0.059(7) 0.045(7) -0.008(6) 0.017(7) 0.008(6)
C3 0.100(12) 0.052(7) 0.059(9) 0.008(7) 0.029(10) 0.003(7)
C4 0.091(11) 0.048(7) 0.047(8) 0.009(6) 0.000(8) 0.015(7)
C5 0.045(7) 0.077(8) 0.057(8) 0.009(7) 0.008(7) 0.001(6)
C6 0.034(6) 0.080(8) 0.045(7) -0.001(6) -0.001(6) -0.008(6)
C7 0.043(6) 0.055(7) 0.034(6) -0.007(5) -0.001(5) 0.010(5)
C8 0.062(8) 0.078(9) 0.042(7) -0.009(7) 0.012(7) 0.004(7)
C9 0.094(11) 0.072(8) 0.046(8) 0.009(7) 0.022(8) -0.018(8)
C10 0.102(11) 0.037(6) 0.058(9) 0.009(6) 0.019(9) 0.012(7)
C11 0.088(10) 0.054(7) 0.058(9) 0.000(7) 0.014(9) -0.010(7)
C12 0.055(7) 0.045(6) 0.055(8) 0.001(6) 0.011(7) -0.008(5)
C13 0.037(6) 0.075(8) 0.054(8) 0.004(6) 0.015(6) 0.005(6)
C14 0.054(7) 0.087(9) 0.035(7) -0.006(6) 0.016(7) -0.019(7)
C15 0.039(7) 0.102(10) 0.072(10) -0.013(9) 0.015(8) -0.017(7)
C16 0.057(8) 0.089(10) 0.059(9) -0.032(8) 0.003(8) -0.019(7)
C17 0.056(8) 0.085(10) 0.051(8) -0.028(7) -0.014(7) 0.005(7)
C18 0.044(7) 0.060(7) 0.069(9) -0.012(7) -0.004(7) 0.008(6)
C19 0.058(8) 0.062(8) 0.068(9) 0.019(7) 0.009(7) 0.025(6)
C20 0.064(7) 0.041(6) 0.060(8) 0.006(6) 0.011(7) -0.002(5)
C21 0.057(8) 0.064(8) 0.062(9) -0.009(7) 0.011(7) -0.014(6)
C22 0.060(8) 0.054(7) 0.078(10) -0.028(7) -0.003(8) 0.003(6)
C23 0.062(8) 0.056(7) 0.084(10) 0.011(7) -0.007(8) 0.006(6)
C24 0.067(9) 0.068(8) 0.064(9) 0.002(7) 0.006(8) 0.019(7)

loop_
_atom_type_symbol
_atom_type_description
_atom_type_scat_dispersion_real
_atom_type_scat_dispersion_imag
_atom_type_scat_source
C C 0.0033 0.0016 'International Tables Vol C Tables 4.2.6.8 and 6.1.1.4'
H H 0.0000 0.0000 'International Tables Vol C Tables 4.2.6.8 and 6.1.1.4'
Si Si 0.0817 0.0704 'International Tables Vol C Tables 4.2.6.8 and 6.1.1.4'
P P 0.1023 0.0942 'International Tables Vol C Tables 4.2.6.8 and 6.1.1.4'
Mo Mo -1.6832 0.6857 'International Tables Vol C Tables 4.2.6.8 and 6.1.1.4'
N N 0.0061 0.0033 'International Tables Vol C Tables 4.2.6.8 and 6.1.1.4'

loop_
_geom_angle_atom_site_label_1
_geom_angle_atom_site_label_2
_geom_angle_atom_site_label_3
_geom_angle
P1 Mo1 H 94.2
P2 Mo1 H 161.4
P2 Mo1 P1 87.43(11)
P2 Mo1 Si1 88.85(11)
P2 Mo1 Si2 83.49(10)
P2 Mo1 Si3 142.79(11)
Si1 Mo1 H 73.3
Si1 Mo1 P1 78.77(10)
Si1 Mo1 Si2 164.09(11)
Si2 Mo1 H 115.1
Si2 Mo1 P1 86.94(10)
Si3 Mo1 H 55.5
Si3 Mo1 P1 80.81(10)
Si3 Mo1 Si1 122.63(11)
Si3 Mo1 Si2 60.85(10)
N2 Mo1 H 76.7
N2 Mo1 P1 167.8(3)
N2 Mo1 P2 98.6(3)
N2 Mo1 Si1 90.6(3)
N2 Mo1 Si2 104.3(3)
N2 Mo1 Si3 100.2(3)
C19 P1 Mo1 111.2(4)
C19 P1 C20 101.5(5)
C19 P1 C21 100.6(6)
C20 P1 Mo1 119.5(4)
C20 P1 C21 100.6(5)
C21 P1 Mo1 120.3(4)
C22 P2 Mo1 121.6(4)
C22 P2 C24 100.9(6)
C23 P2 Mo1 109.8(5)
C23 P2 C22 101.2(7)
C23 P2 C24 101.5(6)
C24 P2 Mo1 118.9(5)
Mo1 Si1 H1A 115.1
Mo1 Si1 H1B 108.8
C1 Si1 Mo1 116.7(4)
C1 Si1 H1A 106.9
C1 Si1 H1B 100.7
H1A Si1 H1B 107.3
Mo1 Si2 Si3 58.55(9)
Mo1 Si2 H2 118.7
Si3 Si2 H2 129.5
N1 Si2 Mo1 99.0(3)
N1 Si2 Si3 40.5(3)
N1 Si2 C7 109.9(4)
N1 Si2 H2 113.8
C7 Si2 Mo1 117.1(3)
C7 Si2 Si3 128.4(4)
C7 Si2 H2 99.0
Mo1 Si3 Si2 60.60(10)
Mo1 Si3 H3 121.1
Si2 Si3 H3 120.3
N1 Si3 Mo1 102.0(3)
N1 Si3 Si2 41.4(3)
N1 Si3 H3 102.2
N1 Si3 C13 115.0(5)
C13 Si3 Mo1 113.1(4)
C13 Si3 Si2 132.2(4)
C13 Si3 H3 103.5
Si3 N1 Si2 98.1(4)
C1A N1 Si2 130.7(8)
C1A N1 Si3 130.8(8)
C1B N2 Mo1 170.7(7)
N1 C1A C2A 107.8(9)
N1 C1A C3A 110.3(8)
N1 C1A C4A 110.5(9)
C3A C1A C2A 109.6(10)
C3A C1A C4A 111.0(10)
C4A C1A C2A 107.5(9)
C1A C2A H2AA 109.5
C1A C2A H2AB 109.5
C1A C2A H2AC 109.5
H2AA C2A H2AB 109.5
H2AA C2A H2AC 109.5
H2AB C2A H2AC 109.5
C1A C3A H3AA 109.5
C1A C3A H3AB 109.5
C1A C3A H3AC 109.5
H3AA C3A H3AB 109.5
H3AA C3A H3AC 109.5
H3AB C3A H3AC 109.5
C1A C4A H4AA 109.5
C1A C4A H4AB 109.5
C1A C4A H4AC 109.5
H4AA C4A H4AB 109.5
H4AA C4A H4AC 109.5
H4AB C4A H4AC 109.5
N2 C1B C2B 106.7(9)
N2 C1B C3B 107.8(10)
N2 C1B C4B 111.8(12)
N2 C1B C4BA 106.5(17)
C2B C1B C3B 109.8(12)
C2B C1B C4B 118.5(14)
C2B C1B C4BA 98.5(17)
C4B C1B C3B 101.8(14)
C4B C1B C4BA 25.6(17)
C4BA C1B C3B 126.0(19)
C1B C2B H2BA 109.5
C1B C2B H2BB 109.5
C1B C2B H2BC 109.5
H2BA C2B H2BB 109.5
H2BA C2B H2BC 109.5
H2BB C2B H2BC 109.5
C1B C3B H3BA 109.5
C1B C3B H3BB 109.5
C1B C3B H3BC 109.5
H3BA C3B H3BB 109.5
H3BA C3B H3BC 109.5
H3BB C3B H3BC 109.5
C1B C4B H4BA 109.5
C1B C4B H4BB 109.5
C1B C4B H4BC 109.5
H4BA C4B H4BB 109.5
H4BA C4B H4BC 109.5
H4BB C4B H4BC 109.5
C1B C4BA H4BD 109.5
C1B C4BA H4BE 109.5
C1B C4BA H4BF 109.5
H4BD C4BA H4BE 109.5
H4BD C4BA H4BF 109.5
H4BE C4BA H4BF 109.5
C2 C1 Si1 119.2(9)
C6 C1 Si1 125.3(9)
C6 C1 C2 115.5(12)
C1 C2 H2A 120.5
C3 C2 C1 119.0(12)
C3 C2 H2A 120.5
C2 C3 H3A 118.2
C4 C3 C2 123.6(12)
C4 C3 H3A 118.2
C3 C4 H4 120.6
C3 C4 C5 118.9(13)
C5 C4 H4 120.6
C4 C5 H5 120.7
C6 C5 C4 118.7(12)
C6 C5 H5 120.7
C1 C6 H6 117.8
C5 C6 C1 124.3(11)
C5 C6 H6 117.8
C8 C7 Si2 123.7(9)
C8 C7 C12 115.0(10)
C12 C7 Si2 121.2(9)
C7 C8 H8 118.4
C9 C8 C7 123.3(12)
C9 C8 H8 118.4
C8 C9 H9 120.7
C10 C9 C8 118.6(14)
C10 C9 H9 120.7
C9 C10 H10 119.6
C9 C10 C11 120.8(12)
C11 C10 H10 119.6
C10 C11 H11 119.9
C12 C11 C10 120.3(13)
C12 C11 H11 119.9
C7 C12 H12 119.1
C11 C12 C7 121.8(13)
C11 C12 H12 119.1
C14 C13 Si3 125.4(9)
C18 C13 Si3 120.1(9)
C18 C13 C14 114.3(12)
C13 C14 H14 118.3
C15 C14 C13 123.4(12)
C15 C14 H14 118.3
C14 C15 H15 118.3
C14 C15 C16 123.5(13)
C16 C15 H15 118.3
C15 C16 H16 122.6
C17 C16 C15 114.8(12)
C17 C16 H16 122.6
C16 C17 H17 118.4
C16 C17 C18 123.3(13)
C18 C17 H17 118.4
C13 C18 C17 120.8(12)
C13 C18 H18 119.6
C17 C18 H18 119.6
P1 C19 H19A 109.5
P1 C19 H19B 109.5
P1 C19 H19C 109.5
H19A C19 H19B 109.5
H19A C19 H19C 109.5
H19B C19 H19C 109.5
P1 C20 H20A 109.5
P1 C20 H20B 109.5
P1 C20 H20C 109.5
H20A C20 H20B 109.5
H20A C20 H20C 109.5
H20B C20 H20C 109.5
P1 C21 H21A 109.5
P1 C21 H21B 109.5
P1 C21 H21C 109.5
H21A C21 H21B 109.5
H21A C21 H21C 109.5
H21B C21 H21C 109.5
P2 C22 H22A 109.5
P2 C22 H22B 109.5
P2 C22 H22C 109.5
H22A C22 H22B 109.5
H22A C22 H22C 109.5
H22B C22 H22C 109.5
P2 C23 H23A 109.5
P2 C23 H23B 109.5
P2 C23 H23C 109.5
H23A C23 H23B 109.5
H23A C23 H23C 109.5
H23B C23 H23C 109.5
P2 C24 H24A 109.5
P2 C24 H24B 109.5
P2 C24 H24C 109.5
H24A C24 H24B 109.5
H24A C24 H24C 109.5
H24B C24 H24C 109.5

loop_
_geom_bond_atom_site_label_1
_geom_bond_atom_site_label_2
_geom_bond_distance
Mo1 H 1.5846
Mo1 P1 2.685(3)
Mo1 P2 2.522(4)
Mo1 Si1 2.571(3)
Mo1 Si2 2.615(3)
Mo1 Si3 2.560(3)
Mo1 N2 1.723(8)
P1 C19 1.791(12)
P1 C20 1.813(10)
P1 C21 1.827(11)
P2 C22 1.806(11)
P2 C23 1.790(12)
P2 C24 1.816(11)
Si1 C1 1.869(15)
Si1 H1A 1.5415
Si1 H1B 1.5929
Si2 Si3 2.621(5)
Si2 N1 1.752(9)
Si2 C7 1.854(11)
Si2 H2 1.2583
Si3 H3 1.3952
Si3 N1 1.719(9)
Si3 C13 1.849(13)
N1 C1A 1.469(12)
N2 C1B 1.469(13)
C1A C2A 1.532(15)
C1A C3A 1.473(16)
C1A C4A 1.481(14)
C2A H2AA 0.9800
C2A H2AB 0.9800
C2A H2AC 0.9800
C3A H3AA 0.9800
C3A H3AB 0.9800
C3A H3AC 0.9800
C4A H4AA 0.9800
C4A H4AB 0.9800
C4A H4AC 0.9800
C1B C2B 1.491(16)
C1B C3B 1.510(19)
C1B C4B 1.49(3)
C1B C4BA 1.51(4)
C2B H2BA 0.9800
C2B H2BB 0.9800
C2B H2BC 0.9800
C3B H3BA 0.9800
C3B H3BB 0.9800
C3B H3BC 0.9800
C4B H4BA 0.9800
C4B H4BB 0.9800
C4B H4BC 0.9800
C4BA H4BD 0.9800
C4BA H4BE 0.9800
C4BA H4BF 0.9800
C1 C2 1.418(14)
C1 C6 1.386(16)
C2 H2A 0.9500
C2 C3 1.374(18)
C3 H3A 0.9500
C3 C4 1.345(19)
C4 H4 0.9500
C4 C5 1.376(15)
C5 H5 0.9500
C5 C6 1.366(16)
C6 H6 0.9500
C7 C8 1.405(16)
C7 C12 1.430(15)
C8 H8 0.9500
C8 C9 1.386(16)
C9 H9 0.9500
C9 C10 1.357(18)
C10 H10 0.9500
C10 C11 1.398(18)
C11 H11 0.9500
C11 C12 1.348(15)
C12 H12 0.9500
C13 C14 1.425(15)
C13 C18 1.368(17)
C14 H14 0.9500
C14 C15 1.309(16)
C15 H15 0.9500
C15 C16 1.380(17)
C16 H16 0.9500
C16 C17 1.361(17)
C17 H17 0.9500
C17 C18 1.410(17)
C18 H18 0.9500
C19 H19A 0.9800
C19 H19B 0.9800
C19 H19C 0.9800
C20 H20A 0.9800
C20 H20B 0.9800
C20 H20C 0.9800
C21 H21A 0.9800
C21 H21B 0.9800
C21 H21C 0.9800
C22 H22A 0.9800
C22 H22B 0.9800
C22 H22C 0.9800
C23 H23A 0.9800
C23 H23B 0.9800
C23 H23C 0.9800
C24 H24A 0.9800
C24 H24B 0.9800
C24 H24C 0.9800
